data_7154790
loop_
_publ_author_name
'Corr, Michael J.'
'Cormanich, Rodrigo A.'
'von Hahmann, Cortney N.'
'B\"uhl, Michael'
'Cordes, David B.'
'Slawin, Alexandra M. Z.'
'O'Hagan, David'

_publ_section_title
;
 Fluorine in fragrances: exploring the difluoromethylene (CF2) group as a
 conformational constraint in macrocyclic musk lactones.
;
_journal_issue 1
_journal_name_full 'Organic &amp; biomolecular chemistry'
_journal_page_first 211
_journal_page_last 219
_journal_paper_doi 10.1039/c5ob02023a
_journal_volume 14
_journal_year 2016
_chemical_formula_sum 'C15 H25 N O3'
_chemical_formula_weight 267.36
_chemical_name_systematic
;
 ?
;
_space_group_crystal_system monoclinic
_space_group_IT_number 4
_space_group_name_Hall 'P 2yb'
_space_group_name_H-M_alt 'P 1 21 1'
_symmetry_space_group_name_Hall 'P 2yb'
_symmetry_space_group_name_H-M 'P 1 21 1'
_atom_sites_solution_hydrogens geom
_audit_creation_method SHELXL-2014
_audit_update_record
;
2015-09-28 deposited with the CCDC.
2015-11-04 downloaded from the CCDC.
;
_cell_angle_alpha 90
_cell_angle_beta 107.033(4)
_cell_angle_gamma 90
_cell_formula_units_Z 2
_cell_length_a 7.7556(12)
_cell_length_b 10.6790(15)
_cell_length_c 9.8996(16)
_cell_measurement_temperature 173(2)
_cell_volume 783.9(2)
_computing_structure_refinement 'SHELXL-2014 (Sheldrick, 2014)'
_diffrn_ambient_temperature 173(2)
_diffrn_measured_fraction_theta_full 0.995
_diffrn_measured_fraction_theta_max 0.995
_diffrn_radiation_type CuK\a
_diffrn_radiation_wavelength 1.54187
_diffrn_reflns_av_R_equivalents 0.0546
_diffrn_reflns_av_unetI/netI 0.0463
_diffrn_reflns_laue_measured_fraction_full 0.995
_diffrn_reflns_laue_measured_fraction_max 0.995
_diffrn_reflns_limit_h_max 9
_diffrn_reflns_limit_h_min -9
_diffrn_reflns_limit_k_max 12
_diffrn_reflns_limit_k_min -11
_diffrn_reflns_limit_l_max 9
_diffrn_reflns_limit_l_min -11
_diffrn_reflns_number 8393
_diffrn_reflns_point_group_measured_fraction_full 0.961
_diffrn_reflns_point_group_measured_fraction_max 0.959
_diffrn_reflns_theta_full 67.687
_diffrn_reflns_theta_max 68.041
_diffrn_reflns_theta_min 4.672
_exptl_absorpt_coefficient_mu 0.625
_exptl_crystal_density_diffrn 1.133
_exptl_crystal_F_000 292
_exptl_crystal_size_max 0.270
_exptl_crystal_size_mid 0.120
_exptl_crystal_size_min 0.050
_refine_diff_density_max 0.326
_refine_diff_density_min -0.519
_refine_diff_density_rms 0.160
_refine_ls_abs_structure_details
;
 Flack x determined using 1125 quotients [(I+)-(I-)]/[(I+)+(I-)]
 (Parsons, Flack and Wagner, Acta Cryst. B69 (2013) 249-259).
;
_refine_ls_abs_structure_Flack -0.10(14)
_refine_ls_extinction_method none
_refine_ls_goodness_of_fit_ref 0.891
_refine_ls_hydrogen_treatment constr
_refine_ls_matrix_type full
_refine_ls_number_parameters 177
_refine_ls_number_reflns 2736
_refine_ls_number_restraints 1
_refine_ls_restrained_S_all 0.890
_refine_ls_R_factor_all 0.0485
_refine_ls_R_factor_gt 0.0478
_refine_ls_shift/su_max 0.004
_refine_ls_shift/su_mean 0.001
_refine_ls_structure_factor_coef Fsqd
_refine_ls_weighting_details 'w=1/[\s^2^(Fo^2^)+(0.1000P)^2^] where P=(Fo^2^+2Fc^2^)/3'
_refine_ls_weighting_scheme calc
_refine_ls_wR_factor_gt 0.1168
_refine_ls_wR_factor_ref 0.1176
_reflns_Friedel_coverage 0.823
_reflns_friedel_fraction_full 0.924
_reflns_friedel_fraction_max 0.918
_reflns_number_gt 2625
_reflns_number_total 2736
_reflns_threshold_expression 'I > 2\s(I)'
_cod_data_source_file c5ob02023a3.cif
_cod_data_source_block shelxl
_cod_depositor_comments 'Adding full bibliography for 7154788--7154790.cif.'
_cod_database_code 7154790
_shelx_space_group_comment
;
The symmetry employed for this shelxl refinement is uniquely defined
by the following loop, which should always be used as a source of
symmetry information in preference to the above space-group names.
They are only intended as comments.
;
_shelx_estimated_absorpt_t_min 0.849
_shelx_estimated_absorpt_t_max 0.969
_shelxl_version_number 2014-3

loop_
_space_group_symop_operation_xyz
'x, y, z'
'-x, y+1/2, -z'

loop_
_atom_site_label
_atom_site_type_symbol
_atom_site_fract_x
_atom_site_fract_y
_atom_site_fract_z
_atom_site_U_iso_or_equiv
_atom_site_adp_type
_atom_site_occupancy
_atom_site_site_symmetry_order
_atom_site_calc_flag
_atom_site_refinement_flags_posn
_atom_site_refinement_flags_adp
O1 O 0.8963(2) 0.00836(16) 0.86687(17) 0.0368(4) Uani 1 1 d . .
O2 O 0.9002(3) 0.19676(18) 0.96535(17) 0.0422(5) Uani 1 1 d . .
O3 O 0.9922(3) 0.29732(19) 0.57981(17) 0.0457(5) Uani 1 1 d . .
N3 N 0.9049(3) 0.17340(17) 0.7312(2) 0.0298(4) Uani 1 1 d . .
C2 C 0.9021(3) 0.1339(2) 0.8657(2) 0.0321(5) Uani 1 1 d . .
C4 C 0.8630(3) 0.0667(2) 0.6328(2) 0.0308(5) Uani 1 1 d . .
H4 H 0.9395 0.0719 0.5674 0.037 Uiso 1 1 calc R U
C5 C 0.9308(3) -0.0416(2) 0.7376(2) 0.0336(5) Uani 1 1 d . .
C6 C 0.9705(3) 0.2866(2) 0.6961(2) 0.0319(5) Uani 1 1 d . .
C7 C 1.0044(3) 0.3929(2) 0.8020(2) 0.0311(5) Uani 1 1 d . .
H7 H 1.0437 0.3572 0.8997 0.037 Uiso 1 1 calc R U
C8 C 1.1521(3) 0.4791(2) 0.7825(3) 0.0375(5) Uani 1 1 d . .
H8A H 1.1168 0.5099 0.6839 0.045 Uiso 1 1 calc R U
H8B H 1.1627 0.5525 0.8455 0.045 Uiso 1 1 calc R U
C9 C 1.3363(4) 0.4145(3) 0.8146(3) 0.0461(6) Uani 1 1 d . .
H9A H 1.3277 0.3448 0.7470 0.055 Uiso 1 1 calc R U
H9B H 1.4255 0.4753 0.7999 0.055 Uiso 1 1 calc R U
C10 C 1.4016(4) 0.3645(3) 0.9608(3) 0.0510(7) Uani 1 1 d . .
H10 H 1.4067 0.4212 1.0359 0.061 Uiso 1 1 calc R U
C11 C 1.4529(5) 0.2490(4) 0.9950(4) 0.0682(9) Uani 1 1 d . .
H11A H 1.4500 0.1892 0.9233 0.082 Uiso 1 1 calc R U
H11B H 1.4930 0.2249 1.0916 0.082 Uiso 1 1 calc R U
C12 C 0.8256(4) 0.4626(3) 0.7808(3) 0.0469(6) Uani 1 1 d . .
H12A H 0.7850 0.4967 0.6848 0.056 Uiso 1 1 calc R U
H12B H 0.8428 0.5312 0.8493 0.056 Uiso 1 1 calc R U
H12C H 0.7346 0.4045 0.7949 0.056 Uiso 1 1 calc R U
C13 C 0.6624(3) 0.0659(3) 0.5451(3) 0.0392(5) Uani 1 1 d . .
H13 H 0.6390 -0.0154 0.4928 0.047 Uiso 1 1 calc R U
C14 C 0.6222(4) 0.1701(3) 0.4353(3) 0.0462(6) Uani 1 1 d . .
H14A H 0.6347 0.2514 0.4830 0.055 Uiso 1 1 calc R U
H14B H 0.4988 0.1608 0.3730 0.055 Uiso 1 1 calc R U
H14C H 0.7072 0.1651 0.3792 0.055 Uiso 1 1 calc R U
C15 C 0.5308(4) 0.0742(4) 0.6333(3) 0.0566(8) Uani 1 1 d . .
H15A H 0.4070 0.0667 0.5713 0.068 Uiso 1 1 calc R U
H15B H 0.5456 0.1551 0.6823 0.068 Uiso 1 1 calc R U
H15C H 0.5555 0.0063 0.7030 0.068 Uiso 1 1 calc R U
C16 C 1.1322(4) -0.0595(3) 0.7700(3) 0.0445(6) Uani 1 1 d . .
H16A H 1.1755 -0.1145 0.8523 0.053 Uiso 1 1 calc R U
H16B H 1.1927 0.0219 0.7904 0.053 Uiso 1 1 calc R U
H16C H 1.1591 -0.0976 0.6884 0.053 Uiso 1 1 calc R U
C17 C 0.8340(4) -0.1657(3) 0.7043(3) 0.0473(7) Uani 1 1 d . .
H17A H 0.7053 -0.1536 0.6932 0.057 Uiso 1 1 calc R U
H17B H 0.8845 -0.2246 0.7817 0.057 Uiso 1 1 calc R U
H17C H 0.8494 -0.1993 0.6165 0.057 Uiso 1 1 calc R U

loop_
_atom_site_aniso_label
_atom_site_aniso_U_11
_atom_site_aniso_U_22
_atom_site_aniso_U_33
_atom_site_aniso_U_23
_atom_site_aniso_U_13
_atom_site_aniso_U_12
O1 0.0520(10) 0.0313(9) 0.0289(8) 0.0015(7) 0.0147(7) -0.0054(7)
O2 0.0627(11) 0.0373(10) 0.0321(9) -0.0029(8) 0.0223(8) -0.0071(8)
O3 0.0680(12) 0.0408(10) 0.0324(8) 0.0003(8) 0.0209(8) -0.0115(9)
N3 0.0352(10) 0.0295(10) 0.0257(9) 0.0005(7) 0.0106(7) -0.0012(7)
C2 0.0370(12) 0.0311(12) 0.0296(12) 0.0010(10) 0.0117(9) -0.0041(9)
C4 0.0357(11) 0.0303(10) 0.0273(10) -0.0028(10) 0.0104(8) -0.0011(10)
C5 0.0444(13) 0.0275(12) 0.0294(11) -0.0009(9) 0.0116(9) -0.0011(10)
C6 0.0358(11) 0.0316(11) 0.0288(10) 0.0024(9) 0.0103(8) 0.0005(10)
C7 0.0355(12) 0.0278(11) 0.0314(11) 0.0005(9) 0.0117(9) 0.0011(9)
C8 0.0426(13) 0.0315(12) 0.0403(13) 0.0006(10) 0.0153(10) -0.0035(9)
C9 0.0398(13) 0.0494(16) 0.0533(15) -0.0020(13) 0.0200(12) -0.0045(12)
C10 0.0384(14) 0.064(2) 0.0470(15) -0.0086(14) 0.0069(11) 0.0015(12)
C11 0.0581(19) 0.079(3) 0.0630(18) 0.0104(18) 0.0103(15) 0.0146(17)
C12 0.0407(13) 0.0418(14) 0.0578(16) -0.0030(13) 0.0136(12) 0.0062(11)
C13 0.0372(12) 0.0440(13) 0.0338(11) -0.0054(12) 0.0061(9) 0.0000(12)
C14 0.0471(14) 0.0441(15) 0.0404(13) -0.0043(11) 0.0016(11) 0.0110(11)
C15 0.0347(12) 0.086(2) 0.0486(15) -0.0102(17) 0.0108(11) -0.0043(15)
C16 0.0465(14) 0.0390(13) 0.0463(14) 0.0020(11) 0.0111(11) 0.0079(11)
C17 0.0675(18) 0.0301(13) 0.0452(14) -0.0031(11) 0.0177(13) -0.0101(12)

loop_
_atom_type_symbol
_atom_type_description
_atom_type_scat_dispersion_real
_atom_type_scat_dispersion_imag
_atom_type_scat_source
C C 0.0181 0.0091 'International Tables Vol C Tables 4.2.6.8 and 6.1.1.4'
H H 0.0000 0.0000 'International Tables Vol C Tables 4.2.6.8 and 6.1.1.4'
N N 0.0311 0.0180 'International Tables Vol C Tables 4.2.6.8 and 6.1.1.4'
O O 0.0492 0.0322 'International Tables Vol C Tables 4.2.6.8 and 6.1.1.4'

loop_
_geom_angle_atom_site_label_1
_geom_angle_atom_site_label_2
_geom_angle_atom_site_label_3
_geom_angle
C2 O1 C5 109.74(18)
C2 N3 C6 127.28(19)
C2 N3 C4 109.48(18)
C6 N3 C4 122.13(18)
O2 C2 O1 123.0(2)
O2 C2 N3 128.3(2)
O1 C2 N3 108.6(2)
N3 C4 C13 111.6(2)
N3 C4 C5 99.74(15)
C13 C4 C5 117.6(2)
N3 C4 H4 109.1
C13 C4 H4 109.1
C5 C4 H4 109.1
O1 C5 C17 107.5(2)
O1 C5 C16 107.4(2)
C17 C5 C16 110.6(2)
O1 C5 C4 101.50(18)
C17 C5 C4 117.5(2)
C16 C5 C4 111.5(2)
O3 C6 N3 118.6(2)
O3 C6 C7 122.7(2)
N3 C6 C7 118.63(19)
C6 C7 C12 107.6(2)
C6 C7 C8 110.43(19)
C12 C7 C8 111.9(2)
C6 C7 H7 109.0
C12 C7 H7 109.0
C8 C7 H7 109.0
C9 C8 C7 113.1(2)
C9 C8 H8A 109.0
C7 C8 H8A 109.0
C9 C8 H8B 109.0
C7 C8 H8B 109.0
H8A C8 H8B 107.8
C10 C9 C8 113.2(2)
C10 C9 H9A 108.9
C8 C9 H9A 108.9
C10 C9 H9B 108.9
C8 C9 H9B 108.9
H9A C9 H9B 107.7
C11 C10 C9 125.5(3)
C11 C10 H10 117.2
C9 C10 H10 117.2
C10 C11 H11A 120.0
C10 C11 H11B 120.0
H11A C11 H11B 120.0
C7 C12 H12A 109.5
C7 C12 H12B 109.5
H12A C12 H12B 109.5
C7 C12 H12C 109.5
H12A C12 H12C 109.5
H12B C12 H12C 109.5
C14 C13 C15 109.5(2)
C14 C13 C4 111.0(2)
C15 C13 C4 114.2(2)
C14 C13 H13 107.3
C15 C13 H13 107.3
C4 C13 H13 107.3
C13 C14 H14A 109.5
C13 C14 H14B 109.5
H14A C14 H14B 109.5
C13 C14 H14C 109.5
H14A C14 H14C 109.5
H14B C14 H14C 109.5
C13 C15 H15A 109.5
C13 C15 H15B 109.5
H15A C15 H15B 109.5
C13 C15 H15C 109.5
H15A C15 H15C 109.5
H15B C15 H15C 109.5
C5 C16 H16A 109.5
C5 C16 H16B 109.5
H16A C16 H16B 109.5
C5 C16 H16C 109.5
H16A C16 H16C 109.5
H16B C16 H16C 109.5
C5 C17 H17A 109.5
C5 C17 H17B 109.5
H17A C17 H17B 109.5
C5 C17 H17C 109.5
H17A C17 H17C 109.5
H17B C17 H17C 109.5

loop_
_geom_bond_atom_site_label_1
_geom_bond_atom_site_label_2
_geom_bond_distance
O1 C2 1.341(3)
O1 C5 1.481(3)
O2 C2 1.197(3)
O3 C6 1.217(3)
N3 C2 1.403(3)
N3 C6 1.395(3)
N3 C4 1.473(3)
C4 C13 1.543(3)
C4 C5 1.540(3)
C4 H4 1.0000
C5 C17 1.511(3)
C5 C16 1.512(4)
C6 C7 1.515(3)
C7 C12 1.533(3)
C7 C8 1.524(3)
C7 H7 1.0000
C8 C9 1.533(4)
C8 H8A 0.9900
C8 H8B 0.9900
C9 C10 1.486(4)
C9 H9A 0.9900
C9 H9B 0.9900
C10 C11 1.310(6)
C10 H10 0.9500
C11 H11A 0.9500
C11 H11B 0.9500
C12 H12A 0.9800
C12 H12B 0.9800
C12 H12C 0.9800
C13 C14 1.523(4)
C13 C15 1.528(4)
C13 H13 1.0000
C14 H14A 0.9800
C14 H14B 0.9800
C14 H14C 0.9800
C15 H15A 0.9800
C15 H15B 0.9800
C15 H15C 0.9800
C16 H16A 0.9800
C16 H16B 0.9800
C16 H16C 0.9800
C17 H17A 0.9800
C17 H17B 0.9800
C17 H17C 0.9800

loop_
_geom_torsion_atom_site_label_1
_geom_torsion_atom_site_label_2
_geom_torsion_atom_site_label_3
_geom_torsion_atom_site_label_4
_geom_torsion
C5 O1 C2 O2 -170.8(2)
C5 O1 C2 N3 11.0(3)
C6 N3 C2 O2 25.5(4)
C4 N3 C2 O2 -166.5(2)
C6 N3 C2 O1 -156.4(2)
C4 N3 C2 O1 11.6(3)
C2 N3 C4 C13 97.6(2)
C6 N3 C4 C13 -93.7(2)
C2 N3 C4 C5 -27.4(2)
C6 N3 C4 C5 141.3(2)
C2 O1 C5 C17 -151.5(2)
C2 O1 C5 C16 89.5(3)
C2 O1 C5 C4 -27.6(2)
N3 C4 C5 O1 31.5(2)
C13 C4 C5 O1 -89.2(2)
N3 C4 C5 C17 148.4(2)
C13 C4 C5 C17 27.6(3)
N3 C4 C5 C16 -82.6(2)
C13 C4 C5 C16 156.7(2)
C2 N3 C6 O3 167.2(2)
C4 N3 C6 O3 0.5(3)
C2 N3 C6 C7 -15.3(3)
C4 N3 C6 C7 178.07(19)
O3 C6 C7 C12 92.3(3)
N3 C6 C7 C12 -85.1(3)
O3 C6 C7 C8 -30.1(3)
N3 C6 C7 C8 152.5(2)
C6 C7 C8 C9 -64.7(3)
C12 C7 C8 C9 175.4(2)
C7 C8 C9 C10 -58.7(3)
C8 C9 C10 C11 126.2(3)
N3 C4 C13 C14 72.2(3)
C5 C4 C13 C14 -173.5(2)
N3 C4 C13 C15 -52.2(3)
C5 C4 C13 C15 62.1(3)
